data_7031796
loop_
_publ_author_name
'Belzile, Mei-Ni'
'Wang, Xiang'
'Hudson, Zachary M.'
'Wang, Suning'

_publ_section_title
;
 Impact of constitutional isomerism on phosphorescence and anion-sensing
 properties of donor-acceptor organoboron Pt(ii) complexes.
;
_journal_issue 36
_journal_name_full 'Dalton transactions (Cambridge, England : 2003)'
_journal_page_first 13696
_journal_page_last 13703
_journal_paper_doi 10.1039/c4dt01949k
_journal_volume 43
_journal_year 2014
_chemical_formula_sum 'C46 H45 B N2 O2 Pt'
_chemical_formula_weight 863.74
_chemical_name_systematic
; 
 ? 
;
_space_group_IT_number 2
_symmetry_cell_setting triclinic
_symmetry_space_group_name_Hall '-P 1'
_symmetry_space_group_name_H-M 'P -1'
_atom_sites_solution_hydrogens geom
_atom_sites_solution_primary direct
_atom_sites_solution_secondary difmap
_audit_creation_method SHELXL-97
_cell_angle_alpha 111.379(6)
_cell_angle_beta 90.725(7)
_cell_angle_gamma 94.300(6)
_cell_formula_units_Z 2
_cell_length_a 8.463(5)
_cell_length_b 14.994(9)
_cell_length_c 16.501(10)
_cell_measurement_reflns_used 1241
_cell_measurement_temperature 180(2)
_cell_measurement_theta_max 15.85
_cell_measurement_theta_min 2.42
_cell_volume 1943(2)
_computing_cell_refinement 'Bruker SAINT'
_computing_data_collection 'Bruker APEX2'
_computing_data_reduction 'Bruker SAINT'
_computing_molecular_graphics 'Bruker SHELXTL'
_computing_publication_material 'Bruker SHELXTL'
_computing_structure_refinement 'SHELXL-97 (Sheldrick, 1997)'
_computing_structure_solution 'SHELXS-97 (Sheldrick, 1990)'
_diffrn_ambient_temperature 180(2)
_diffrn_measured_fraction_theta_full 0.974
_diffrn_measured_fraction_theta_max 0.974
_diffrn_measurement_device_type 'Bruker APEX-II CCD'
_diffrn_measurement_method '\f and \w scans'
_diffrn_radiation_monochromator graphite
_diffrn_radiation_source 'fine-focus sealed tube'
_diffrn_radiation_type MoK\a
_diffrn_radiation_wavelength 0.71073
_diffrn_reflns_av_R_equivalents 0.1601
_diffrn_reflns_av_sigmaI/netI 0.2431
_diffrn_reflns_limit_h_max 10
_diffrn_reflns_limit_h_min -10
_diffrn_reflns_limit_k_max 18
_diffrn_reflns_limit_k_min -18
_diffrn_reflns_limit_l_max 21
_diffrn_reflns_limit_l_min -21
_diffrn_reflns_number 20817
_diffrn_reflns_theta_full 26.98
_diffrn_reflns_theta_max 26.98
_diffrn_reflns_theta_min 1.57
_diffrn_standards_number 0
_exptl_absorpt_coefficient_mu 3.652
_exptl_absorpt_correction_T_max 0.8983
_exptl_absorpt_correction_T_min 0.3229
_exptl_absorpt_correction_type multi-scan
_exptl_crystal_colour yellow
_exptl_crystal_density_diffrn 1.477
_exptl_crystal_density_method 'not measured'
_exptl_crystal_description needle
_exptl_crystal_F_000 868
_exptl_crystal_size_max 0.40
_exptl_crystal_size_mid 0.03
_exptl_crystal_size_min 0.03
_refine_diff_density_max 5.635
_refine_diff_density_min -4.003
_refine_diff_density_rms 0.251
_refine_ls_extinction_coef 0.0054(9)
_refine_ls_extinction_expression Fc^*^=kFc[1+0.001xFc^2^\l^3^/sin(2\q)]^-1/4^
_refine_ls_extinction_method SHELXL
_refine_ls_goodness_of_fit_ref 1.023
_refine_ls_hydrogen_treatment constr
_refine_ls_matrix_type full
_refine_ls_number_parameters 478
_refine_ls_number_reflns 8244
_refine_ls_number_restraints 0
_refine_ls_restrained_S_all 1.023
_refine_ls_R_factor_all 0.1952
_refine_ls_R_factor_gt 0.0996
_refine_ls_shift/su_max 0.001
_refine_ls_shift/su_mean 0.000
_refine_ls_structure_factor_coef Fsqd
_refine_ls_weighting_details 'calc w=1/[\s^2^(Fo^2^)+(0.1000P)^2^+0.0000P] where P=(Fo^2^+2Fc^2^)/3'
_refine_ls_weighting_scheme calc
_refine_ls_wR_factor_gt 0.2102
_refine_ls_wR_factor_ref 0.2579
_reflns_number_gt 4021
_reflns_number_total 8244
_reflns_threshold_expression >2sigma(I)
_cod_data_source_file c4dt01949k2.cif
_cod_data_source_block mei2
_cod_depositor_comments
;
The following automatic conversions were performed:

'_symmetry_cell_setting' value 'Triclinic' changed to 'triclinic'
according to
/usr/data/users/saulius/crontab/automatic-downloads/rss-feeds/RSC/lib/dictionaries/cif_core.dic
dictionary named 'cif_core.dic' version 2.4.2 from 2011-04-26.

Automatic conversion script
Id: cif_fix_values 2281 2013-09-26 08:29:07Z andrius 

 Adding full bibliography for 7031795--7031796.cif.
;
_cod_original_sg_symbol_H-M P-1
_cod_database_code 7031796

loop_
_symmetry_equiv_pos_as_xyz
'x, y, z'
'-x, -y, -z'

loop_
_atom_site_label
_atom_site_type_symbol
_atom_site_fract_x
_atom_site_fract_y
_atom_site_fract_z
_atom_site_U_iso_or_equiv
_atom_site_adp_type
_atom_site_occupancy
_atom_site_symmetry_multiplicity
_atom_site_calc_flag
_atom_site_refinement_flags
Pt1 Pt 0.12369(8) 0.33132(4) 0.45938(4) 0.0431(3) Uani 1 1 d .
B1 B -0.2585(18) 0.0165(12) 0.2173(11) 0.034(4) Uani 1 1 d .
O1 O 0.2552(12) 0.4652(8) 0.5207(7) 0.049(3) Uani 1 1 d .
O2 O 0.0243(12) 0.3743(7) 0.3704(6) 0.045(3) Uani 1 1 d .
C1 C 0.0181(19) 0.1945(10) 0.4072(10) 0.042(4) Uani 1 1 d .
C2 C -0.0932(18) 0.1581(10) 0.3374(10) 0.044(4) Uani 1 1 d .
H2A H -0.1409 0.2019 0.3170 0.053 Uiso 1 1 calc R
C3 C -0.1372(18) 0.0593(11) 0.2960(10) 0.039(4) Uani 1 1 d .
C4 C -0.0611(17) -0.0009(10) 0.3337(10) 0.040(4) Uani 1 1 d .
H4A H -0.0858 -0.0684 0.3077 0.048 Uiso 1 1 calc R
C5 C 0.0431(19) 0.0327(11) 0.4038(11) 0.049(4) Uani 1 1 d .
H5A H 0.0887 -0.0105 0.4256 0.059 Uiso 1 1 calc R
C6 C 0.0820(19) 0.1317(11) 0.4430(10) 0.039(4) Uani 1 1 d .
C7 C -0.243(2) -0.0873(10) 0.1491(9) 0.043(4) Uani 1 1 d .
C8 C -0.3762(18) -0.1593(11) 0.1269(10) 0.043(4) Uani 1 1 d .
C9 C -0.358(2) -0.2502(11) 0.0681(11) 0.053(5) Uani 1 1 d .
H9A H -0.4494 -0.2948 0.0520 0.063 Uiso 1 1 calc R
C10 C -0.220(3) -0.2809(13) 0.0313(11) 0.061(5) Uani 1 1 d .
C11 C -0.085(2) -0.2084(13) 0.0518(10) 0.052(5) Uani 1 1 d .
H11A H 0.0130 -0.2236 0.0252 0.062 Uiso 1 1 calc R
C12 C -0.1040(19) -0.1175(11) 0.1108(10) 0.045(4) Uani 1 1 d .
C13 C 0.044(2) -0.0453(13) 0.1272(13) 0.069(6) Uani 1 1 d .
H13A H 0.1118 -0.0496 0.1741 0.103 Uiso 1 1 calc R
H13B H 0.0111 0.0200 0.1441 0.103 Uiso 1 1 calc R
H13C H 0.1035 -0.0607 0.0739 0.103 Uiso 1 1 calc R
C14 C -0.5397(18) -0.1330(12) 0.1640(12) 0.059(5) Uani 1 1 d .
H14A H -0.6132 -0.1911 0.1464 0.088 Uiso 1 1 calc R
H14B H -0.5806 -0.0867 0.1415 0.088 Uiso 1 1 calc R
H14C H -0.5292 -0.1044 0.2277 0.088 Uiso 1 1 calc R
C15 C -0.206(3) -0.3810(13) -0.0336(13) 0.093(8) Uani 1 1 d .
H15A H -0.2907 -0.3974 -0.0790 0.139 Uiso 1 1 calc R
H15B H -0.2154 -0.4269 -0.0038 0.139 Uiso 1 1 calc R
H15C H -0.1027 -0.3837 -0.0601 0.139 Uiso 1 1 calc R
C16 C -0.3947(18) 0.0800(11) 0.2107(11) 0.044(4) Uani 1 1 d .
C17 C -0.504(2) 0.1102(11) 0.2749(11) 0.050(4) Uani 1 1 d .
C18 C -0.6371(19) 0.1544(12) 0.2637(12) 0.053(5) Uani 1 1 d .
H18A H -0.7087 0.1742 0.3096 0.063 Uiso 1 1 calc R
C19 C -0.6685(18) 0.1704(11) 0.1874(12) 0.046(4) Uani 1 1 d .
C20 C -0.557(2) 0.1454(11) 0.1237(10) 0.048(4) Uani 1 1 d .
H20A H -0.5720 0.1595 0.0726 0.058 Uiso 1 1 calc R
C21 C -0.4239(17) 0.1002(10) 0.1329(10) 0.038(4) Uani 1 1 d .
C22 C -0.305(2) 0.0750(13) 0.0625(10) 0.052(4) Uani 1 1 d .
H22A H -0.3531 0.0774 0.0090 0.078 Uiso 1 1 calc R
H22B H -0.2742 0.0101 0.0515 0.078 Uiso 1 1 calc R
H22C H -0.2115 0.1212 0.0812 0.078 Uiso 1 1 calc R
C23 C -0.493(2) 0.0904(14) 0.3608(11) 0.059(5) Uani 1 1 d .
H23A H -0.5872 0.0505 0.3647 0.089 Uiso 1 1 calc R
H23B H -0.4854 0.1515 0.4106 0.089 Uiso 1 1 calc R
H23C H -0.3979 0.0567 0.3612 0.089 Uiso 1 1 calc R
C24 C -0.8132(19) 0.2180(14) 0.1754(12) 0.062(5) Uani 1 1 d .
H24A H -0.8897 0.2171 0.2192 0.093 Uiso 1 1 calc R
H24B H -0.8618 0.1832 0.1170 0.093 Uiso 1 1 calc R
H24C H -0.7821 0.2847 0.1821 0.093 Uiso 1 1 calc R
C25 C 0.1975(17) 0.1782(10) 0.5161(9) 0.035(4) Uani 1 1 d .
C26 C 0.2748(18) 0.1328(10) 0.5635(10) 0.041(4) Uani 1 1 d .
H26A H 0.2572 0.0652 0.5478 0.049 Uiso 1 1 calc R
C27 C 0.3770(19) 0.1862(10) 0.6333(11) 0.049(4) Uani 1 1 d .
H27A H 0.4287 0.1556 0.6662 0.059 Uiso 1 1 calc R
C28 C 0.4044(19) 0.2879(10) 0.6556(10) 0.042(4) Uani 1 1 d .
C29 C 0.3230(18) 0.3282(10) 0.6058(10) 0.041(4) Uani 1 1 d .
H29A H 0.3390 0.3958 0.6205 0.049 Uiso 1 1 calc R
C30 C 0.663(2) 0.3222(11) 0.7376(12) 0.048(5) Uani 1 1 d .
C31 C 0.734(2) 0.2600(11) 0.6667(12) 0.048(4) Uani 1 1 d .
H31A H 0.6808 0.2313 0.6112 0.057 Uiso 1 1 calc R
C32 C 0.891(2) 0.2414(12) 0.6815(13) 0.056(5) Uani 1 1 d .
H32A H 0.9475 0.2017 0.6342 0.068 Uiso 1 1 calc R
C33 C 0.963(2) 0.2798(13) 0.7627(14) 0.065(5) Uani 1 1 d .
H33A H 1.0652 0.2619 0.7719 0.078 Uiso 1 1 calc R
C34 C 0.894(2) 0.3421(13) 0.8295(14) 0.066(6) Uani 1 1 d .
H34A H 0.9485 0.3722 0.8845 0.079 Uiso 1 1 calc R
C35 C 0.7375(19) 0.3626(11) 0.8172(11) 0.047(4) Uani 1 1 d .
H35A H 0.6846 0.4047 0.8646 0.056 Uiso 1 1 calc R
C36 C 0.4566(19) 0.4404(12) 0.7760(11) 0.045(4) Uani 1 1 d .
C37 C 0.517(2) 0.5187(12) 0.7548(12) 0.054(5) Uani 1 1 d .
H37A H 0.5896 0.5123 0.7099 0.065 Uiso 1 1 calc R
C38 C 0.463(3) 0.6061(14) 0.8050(14) 0.071(6) Uani 1 1 d .
H38A H 0.5040 0.6610 0.7939 0.085 Uiso 1 1 calc R
C39 C 0.358(2) 0.6206(13) 0.8670(14) 0.068(6) Uani 1 1 d .
H39A H 0.3243 0.6828 0.8972 0.081 Uiso 1 1 calc R
C40 C 0.300(2) 0.5433(16) 0.8858(13) 0.072(6) Uani 1 1 d .
H40A H 0.2291 0.5526 0.9318 0.086 Uiso 1 1 calc R
C41 C 0.343(2) 0.4495(13) 0.8381(12) 0.057(5) Uani 1 1 d .
H41A H 0.2964 0.3951 0.8482 0.068 Uiso 1 1 calc R
C42 C 0.3542(19) 0.6253(12) 0.5457(12) 0.057(5) Uani 1 1 d .
H42A H 0.3276 0.6456 0.6071 0.086 Uiso 1 1 calc R
H42B H 0.3347 0.6761 0.5237 0.086 Uiso 1 1 calc R
H42C H 0.4664 0.6128 0.5403 0.086 Uiso 1 1 calc R
C43 C 0.2537(19) 0.5356(11) 0.4939(12) 0.047(4) Uani 1 1 d .
C44 C 0.168(2) 0.5331(11) 0.4218(11) 0.046(4) Uani 1 1 d .
H44A H 0.1830 0.5889 0.4074 0.056 Uiso 1 1 calc R
C45 C 0.0602(18) 0.4596(12) 0.3663(11) 0.045(4) Uani 1 1 d .
C46 C -0.026(2) 0.4723(13) 0.2932(12) 0.065(5) Uani 1 1 d .
H46A H -0.1389 0.4539 0.2943 0.097 Uiso 1 1 calc R
H46B H 0.0158 0.4317 0.2380 0.097 Uiso 1 1 calc R
H46C H -0.0107 0.5398 0.2989 0.097 Uiso 1 1 calc R
N1 N 0.2227(14) 0.2774(8) 0.5377(8) 0.036(3) Uani 1 1 d .
N2 N 0.5044(15) 0.3455(9) 0.7270(8) 0.044(3) Uani 1 1 d .

loop_
_atom_site_aniso_label
_atom_site_aniso_U_11
_atom_site_aniso_U_22
_atom_site_aniso_U_33
_atom_site_aniso_U_23
_atom_site_aniso_U_13
_atom_site_aniso_U_12
Pt1 0.0488(5) 0.0254(4) 0.0514(5) 0.0129(3) -0.0096(3) -0.0125(2)
B1 0.022(9) 0.037(9) 0.039(10) 0.015(8) -0.019(7) -0.017(7)
O1 0.051(7) 0.039(6) 0.056(7) 0.018(6) -0.008(6) -0.012(5)
O2 0.060(7) 0.026(5) 0.044(7) 0.011(5) -0.002(5) -0.010(5)
C1 0.061(11) 0.028(8) 0.038(9) 0.017(7) 0.008(8) -0.006(7)
C2 0.049(10) 0.025(8) 0.047(10) 0.001(7) -0.012(8) -0.002(7)
C3 0.041(9) 0.038(9) 0.034(9) 0.008(7) -0.003(7) 0.002(7)
C4 0.041(9) 0.024(8) 0.044(10) 0.000(7) 0.002(8) -0.011(7)
C5 0.057(11) 0.031(9) 0.063(12) 0.028(8) -0.017(9) -0.018(8)
C6 0.053(10) 0.034(8) 0.036(9) 0.020(7) 0.006(8) 0.001(7)
C7 0.066(12) 0.031(8) 0.030(9) 0.015(7) -0.007(8) -0.019(8)
C8 0.043(10) 0.040(9) 0.040(10) 0.015(8) -0.021(7) -0.017(7)
C9 0.070(13) 0.028(9) 0.055(12) 0.015(8) -0.036(10) -0.014(9)
C10 0.108(17) 0.040(10) 0.030(10) 0.004(8) -0.011(10) 0.023(11)
C11 0.064(12) 0.055(11) 0.032(10) 0.009(9) 0.005(9) 0.009(10)
C12 0.041(10) 0.041(9) 0.044(10) 0.009(8) -0.005(8) -0.015(8)
C13 0.063(13) 0.051(11) 0.083(15) 0.015(11) 0.019(11) -0.009(10)
C14 0.042(10) 0.053(11) 0.085(14) 0.039(10) -0.020(9) -0.032(8)
C15 0.16(2) 0.033(11) 0.069(14) -0.003(10) -0.012(14) 0.013(13)
C16 0.031(9) 0.043(9) 0.054(11) 0.014(8) 0.004(8) -0.004(7)
C17 0.046(11) 0.039(9) 0.063(12) 0.015(9) -0.015(9) 0.000(8)
C18 0.039(10) 0.054(11) 0.062(13) 0.020(10) 0.008(9) -0.002(8)
C19 0.035(9) 0.038(9) 0.063(12) 0.018(9) -0.012(9) -0.005(7)
C20 0.067(12) 0.042(10) 0.036(10) 0.017(8) 0.003(9) -0.008(9)
C21 0.031(9) 0.028(8) 0.051(10) 0.012(7) 0.002(7) -0.017(7)
C22 0.055(11) 0.059(11) 0.043(10) 0.020(9) 0.006(9) 0.003(9)
C23 0.066(12) 0.071(13) 0.042(11) 0.022(10) 0.004(9) 0.016(10)
C24 0.048(11) 0.068(13) 0.074(14) 0.034(11) 0.003(10) -0.010(9)
C25 0.039(9) 0.035(8) 0.021(8) -0.001(7) -0.009(7) -0.010(7)
C26 0.053(10) 0.028(8) 0.042(10) 0.015(7) -0.013(8) -0.011(7)
C27 0.051(10) 0.023(8) 0.064(12) 0.008(8) -0.017(9) -0.012(7)
C28 0.057(11) 0.020(7) 0.043(10) 0.003(7) 0.006(8) -0.003(7)
C29 0.052(10) 0.018(7) 0.051(10) 0.014(7) -0.012(8) -0.012(7)
C30 0.055(11) 0.034(9) 0.065(12) 0.034(9) -0.030(9) -0.020(8)
C31 0.057(12) 0.025(8) 0.062(12) 0.018(8) 0.019(9) -0.005(8)
C32 0.048(11) 0.034(9) 0.090(15) 0.026(10) -0.009(10) 0.000(8)
C33 0.050(12) 0.040(10) 0.090(16) 0.010(11) -0.013(11) -0.013(9)
C34 0.061(13) 0.038(10) 0.080(15) 0.006(10) -0.035(11) -0.025(9)
C35 0.051(11) 0.027(8) 0.056(11) 0.011(8) -0.022(8) -0.009(7)
C36 0.039(10) 0.040(9) 0.048(11) 0.008(8) -0.010(8) 0.000(7)
C37 0.058(11) 0.037(10) 0.067(12) 0.024(9) -0.006(9) -0.019(8)
C38 0.079(15) 0.048(12) 0.084(16) 0.023(12) -0.003(13) -0.007(11)
C39 0.067(14) 0.033(10) 0.087(16) -0.001(10) -0.011(12) 0.023(10)
C40 0.074(14) 0.071(15) 0.058(13) 0.006(11) -0.011(10) 0.027(12)
C41 0.060(12) 0.047(11) 0.061(12) 0.018(10) -0.015(10) -0.001(9)
C42 0.047(11) 0.042(10) 0.092(15) 0.036(10) 0.017(10) -0.003(8)
C43 0.037(9) 0.034(9) 0.074(13) 0.026(9) 0.015(9) -0.005(7)
C44 0.064(12) 0.024(8) 0.050(11) 0.014(8) 0.011(9) -0.002(8)
C45 0.037(9) 0.047(10) 0.056(11) 0.025(9) -0.007(8) 0.001(8)
C46 0.056(12) 0.055(12) 0.077(14) 0.016(11) 0.002(10) 0.005(10)
N1 0.040(7) 0.023(6) 0.037(7) 0.002(6) -0.011(6) -0.001(5)
N2 0.045(8) 0.034(7) 0.049(8) 0.012(7) -0.014(6) -0.002(6)

loop_
_atom_type_symbol
_atom_type_description
_atom_type_scat_dispersion_real
_atom_type_scat_dispersion_imag
_atom_type_scat_source
C C 0.0033 0.0016 'International Tables Vol C Tables 4.2.6.8 and 6.1.1.4'
H H 0.0000 0.0000 'International Tables Vol C Tables 4.2.6.8 and 6.1.1.4'
B B 0.0013 0.0007 'International Tables Vol C Tables 4.2.6.8 and 6.1.1.4'
N N 0.0061 0.0033 'International Tables Vol C Tables 4.2.6.8 and 6.1.1.4'
O O 0.0106 0.0060 'International Tables Vol C Tables 4.2.6.8 and 6.1.1.4'
Pt Pt -1.7033 8.3905 'International Tables Vol C Tables 4.2.6.8 and 6.1.1.4'

loop_
_geom_angle_atom_site_label_1
_geom_angle_atom_site_label_2
_geom_angle_atom_site_label_3
_geom_angle
N1 Pt1 O2 174.6(4)
N1 Pt1 C1 81.3(6)
O2 Pt1 C1 94.4(5)
N1 Pt1 O1 91.6(4)
O2 Pt1 O1 92.5(4)
C1 Pt1 O1 172.5(5)
C3 B1 C7 119.5(13)
C3 B1 C16 117.6(14)
C7 B1 C16 122.9(13)
C43 O1 Pt1 123.9(11)
C45 O2 Pt1 123.0(10)
C2 C1 C6 119.9(14)
C2 C1 Pt1 126.9(11)
C6 C1 Pt1 112.8(11)
C1 C2 C3 122.5(15)
C2 C3 C4 114.3(13)
C2 C3 B1 123.7(14)
C4 C3 B1 121.9(13)
C5 C4 C3 124.6(14)
C4 C5 C6 118.9(15)
C5 C6 C1 119.7(15)
C5 C6 C25 125.2(14)
C1 C6 C25 114.9(13)
C12 C7 C8 115.8(14)
C12 C7 B1 123.5(14)
C8 C7 B1 120.7(15)
C9 C8 C7 119.4(16)
C9 C8 C14 120.1(14)
C7 C8 C14 120.4(14)
C10 C9 C8 125.0(16)
C9 C10 C11 116.1(15)
C9 C10 C15 123(2)
C11 C10 C15 120.3(19)
C12 C11 C10 118.5(16)
C7 C12 C11 125.1(15)
C7 C12 C13 120.0(14)
C11 C12 C13 114.7(16)
C17 C16 C21 116.1(14)
C17 C16 B1 121.8(15)
C21 C16 B1 121.7(14)
C16 C17 C18 121.9(16)
C16 C17 C23 122.2(15)
C18 C17 C23 115.8(16)
C17 C18 C19 122.1(16)
C20 C19 C18 117.4(15)
C20 C19 C24 120.6(16)
C18 C19 C24 121.9(16)
C19 C20 C21 121.6(15)
C20 C21 C16 120.9(14)
C20 C21 C22 119.8(15)
C16 C21 C22 119.3(14)
C26 C25 N1 120.8(12)
C26 C25 C6 126.1(13)
N1 C25 C6 113.1(12)
C27 C26 C25 120.1(14)
C26 C27 C28 119.5(15)
C29 C28 N2 121.0(13)
C29 C28 C27 117.2(14)
N2 C28 C27 121.7(15)
N1 C29 C28 124.0(13)
C35 C30 C31 122.1(16)
C35 C30 N2 118.6(17)
C31 C30 N2 119.3(15)
C30 C31 C32 116.3(17)
C33 C32 C31 120.9(18)
C34 C33 C32 121.5(19)
C33 C34 C35 118.9(17)
C30 C35 C34 120.0(17)
C41 C36 C37 122.2(16)
C41 C36 N2 118.5(15)
C37 C36 N2 119.1(15)
C38 C37 C36 114.5(17)
C39 C38 C37 126.5(19)
C38 C39 C40 117.9(18)
C39 C40 C41 121(2)
C36 C41 C40 117.3(18)
O1 C43 C44 124.5(15)
O1 C43 C42 116.5(16)
C44 C43 C42 119.0(15)
C43 C44 C45 129.1(15)
O2 C45 C44 126.8(15)
O2 C45 C46 112.4(14)
C44 C45 C46 120.9(16)
C29 N1 C25 118.3(12)
C29 N1 Pt1 124.4(10)
C25 N1 Pt1 117.0(9)
C28 N2 C30 121.3(13)
C28 N2 C36 116.5(12)
C30 N2 C36 120.4(13)

loop_
_geom_bond_atom_site_label_1
_geom_bond_atom_site_label_2
_geom_bond_distance
Pt1 N1 1.966(12)
Pt1 O2 2.004(10)
Pt1 C1 2.042(15)
Pt1 O1 2.110(10)
B1 C3 1.55(2)
B1 C7 1.57(2)
B1 C16 1.58(2)
O1 C43 1.285(18)
O2 C45 1.320(18)
C1 C2 1.40(2)
C1 C6 1.41(2)
C2 C3 1.41(2)
C3 C4 1.45(2)
C4 C5 1.36(2)
C5 C6 1.40(2)
C6 C25 1.47(2)
C7 C12 1.37(2)
C7 C8 1.446(19)
C8 C9 1.38(2)
C8 C14 1.54(2)
C9 C10 1.36(2)
C10 C11 1.46(3)
C10 C15 1.51(2)
C11 C12 1.38(2)
C12 C13 1.55(2)
C16 C17 1.39(2)
C16 C21 1.45(2)
C17 C18 1.39(2)
C17 C23 1.55(2)
C18 C19 1.39(2)
C19 C20 1.39(2)
C19 C24 1.51(2)
C20 C21 1.39(2)
C21 C22 1.51(2)
C25 C26 1.39(2)
C25 N1 1.396(18)
C26 C27 1.38(2)
C27 C28 1.43(2)
C28 C29 1.39(2)
C28 N2 1.404(19)
C29 N1 1.348(17)
C30 C35 1.35(2)
C30 C31 1.38(2)
C30 N2 1.43(2)
C31 C32 1.41(2)
C32 C33 1.36(2)
C33 C34 1.34(2)
C34 C35 1.41(2)
C36 C41 1.39(2)
C36 C37 1.41(2)
C36 N2 1.448(19)
C37 C38 1.39(3)
C38 C39 1.33(3)
C39 C40 1.36(3)
C40 C41 1.42(2)
C42 C43 1.49(2)
C43 C44 1.37(2)
C44 C45 1.40(2)
C45 C46 1.48(2)
